data_2017840
loop_
_publ_author_name
'Sanabria, Carlos M.'
'G\'omez, Sandra L.'
'Palma, Alirio'
'Cobo, Justo'
'Glidewell, Christopher'

_publ_section_title
;
 Four 1-naphthyl-substituted tetrahydro-1,4-epoxy-1-benzazepines:
 hydrogen-bonded structures in one, two and three dimensions
;
_journal_coeditor_code GG3246
_journal_issue 11
_journal_name_full 'Acta Crystallographica Section C'
_journal_page_first o540
_journal_page_last o546
_journal_paper_doi 10.1107/S0108270110038230
_journal_volume 66
_journal_year 2010
_chemical_formula_iupac 'C21 H18 Cl N O'
_chemical_formula_moiety 'C21 H18 Cl N O'
_chemical_formula_sum 'C21 H18 Cl N O'
_chemical_formula_weight 335.81
_chemical_name_systematic
;
(2<i>S</i>,4<i>R</i>)-8-Chloro-9-methyl-2-<i>exo</i>-(1-naphthyl)-2,3,4,5-
tetrahydro-1<i>H</i>-1,4-epoxy-1-benzazepine
;
_space_group_IT_number 19
_symmetry_cell_setting orthorhombic
_symmetry_space_group_name_Hall 'P 2ac 2ab'
_symmetry_space_group_name_H-M 'P 21 21 21'
_atom_sites_solution_hydrogens geom
_atom_sites_solution_primary direct
_atom_sites_solution_secondary difmap
_cell_angle_alpha 90.00
_cell_angle_beta 90.00
_cell_angle_gamma 90.00
_cell_formula_units_Z 4
_cell_length_a 7.4394(7)
_cell_length_b 14.498(3)
_cell_length_c 15.136(3)
_cell_measurement_reflns_used 3731
_cell_measurement_temperature 120(2)
_cell_measurement_theta_max 27.50
_cell_measurement_theta_min 2.81
_cell_volume 1632.5(5)
_computing_cell_refinement 'DIRAX/LSQ (Duisenberg <i>et al.</i>, 2000)'
_computing_data_collection 'COLLECT (Nonius, 1999)'
_computing_data_reduction 'EVALCCD (Duisenberg <i>et al.</i>, 2003)'
_computing_molecular_graphics 'PLATON (Spek, 2009)'
_computing_publication_material
;
SHELXL97 (Sheldrick, 2008) and PLATON (Spek, 2009)
;
_computing_structure_refinement 'SHELXL97 (Sheldrick, 2008)'
_computing_structure_solution 'SIR2004 (Burla <i>et al.</i>, 2005)'
_diffrn_ambient_temperature 120(2)
_diffrn_detector_area_resol_mean 9.091
_diffrn_measured_fraction_theta_full 0.999
_diffrn_measured_fraction_theta_max 0.999
_diffrn_measurement_device_type 'Bruker-Nonius KappaCCD area-detector'
_diffrn_measurement_method '\f and \w scans'
_diffrn_radiation_monochromator graphite
_diffrn_radiation_source 'Bruker-Nonius FR591 rotating anode'
_diffrn_radiation_type 'Mo K\a'
_diffrn_radiation_wavelength 0.71073
_diffrn_reflns_av_R_equivalents 0.0456
_diffrn_reflns_av_sigmaI/netI 0.0485
_diffrn_reflns_limit_h_max 9
_diffrn_reflns_limit_h_min -9
_diffrn_reflns_limit_k_max 18
_diffrn_reflns_limit_k_min -18
_diffrn_reflns_limit_l_max 17
_diffrn_reflns_limit_l_min -19
_diffrn_reflns_number 16529
_diffrn_reflns_theta_full 27.50
_diffrn_reflns_theta_max 27.50
_diffrn_reflns_theta_min 2.81
_diffrn_standards_decay_% 0
_diffrn_standards_interval_count 0
_diffrn_standards_interval_time 0
_diffrn_standards_number 0
_exptl_absorpt_coefficient_mu 0.241
_exptl_absorpt_correction_T_max 0.963
_exptl_absorpt_correction_T_min 0.935
_exptl_absorpt_correction_type multi-scan
_exptl_absorpt_process_details '(SADABS; Sheldrick, 2003)'
_exptl_crystal_colour colourless
_exptl_crystal_density_diffrn 1.366
_exptl_crystal_density_method 'not measured'
_exptl_crystal_description block
_exptl_crystal_F_000 704
_exptl_crystal_size_max 0.24
_exptl_crystal_size_mid 0.17
_exptl_crystal_size_min 0.16
_refine_diff_density_max 0.208
_refine_diff_density_min -0.289
_refine_ls_abs_structure_details 'Flack (1983), with 1581 Bijvoet pairs'
_refine_ls_abs_structure_Flack 0.02(7)
_refine_ls_extinction_method none
_refine_ls_goodness_of_fit_ref 1.088
_refine_ls_hydrogen_treatment constr
_refine_ls_matrix_type full
_refine_ls_number_parameters 218
_refine_ls_number_reflns 3731
_refine_ls_number_restraints 0
_refine_ls_restrained_S_all 1.088
_refine_ls_R_factor_all 0.0662
_refine_ls_R_factor_gt 0.0455
_refine_ls_shift/su_max 0.001
_refine_ls_shift/su_mean 0.000
_refine_ls_structure_factor_coef Fsqd
_refine_ls_weighting_details 'w = 1/[\s^2^(Fo^2^)+(0.0339P)^2^+0.5177P] where P=(Fo^2^+2Fc^2^)/3'
_refine_ls_weighting_scheme calc
_refine_ls_wR_factor_gt 0.0834
_refine_ls_wR_factor_ref 0.0904
_reflns_number_gt 3028
_reflns_number_total 3731
_reflns_threshold_expression I>2\s(I)
_cod_data_source_file gg3246.cif
_cod_data_source_block IV
_cod_database_code 2017840
_cod_database_fobs_code 2017840

loop_
_symmetry_equiv_pos_as_xyz
'x, y, z'
'-x+1/2, -y, z+1/2'
'x+1/2, -y+1/2, -z'
'-x, y+1/2, -z+1/2'

loop_
_atom_site_type_symbol
_atom_site_label
_atom_site_fract_x
_atom_site_fract_y
_atom_site_fract_z
_atom_site_U_iso_or_equiv
_atom_site_adp_type
_atom_site_calc_flag
_atom_site_refinement_flags
_atom_site_occupancy
_atom_site_disorder_assembly
_atom_site_disorder_group
N N1 0.5192(2) 0.52750(12) 0.69290(12) 0.0200(4) Uani d . 1 . .
C C2 0.5617(3) 0.57593(14) 0.60970(13) 0.0183(5) Uani d . 1 . .
H H2 0.5882 0.6422 0.6228 0.022 Uiso calc R 1 . .
C C3 0.7352(3) 0.52799(15) 0.57749(14) 0.0224(5) Uani d . 1 . .
H H3A 0.7283 0.5135 0.5137 0.027 Uiso calc R 1 . .
H H3B 0.8420 0.5671 0.5884 0.027 Uiso calc R 1 . .
C C4 0.7419(3) 0.44006(16) 0.63295(15) 0.0251(5) Uani d . 1 . .
H H4 0.7679 0.3850 0.5953 0.030 Uiso calc R 1 . .
C C5 0.8709(3) 0.44584(16) 0.70933(15) 0.0279(5) Uani d . 1 . .
H H5A 0.8757 0.3858 0.7405 0.033 Uiso calc R 1 . .
H H5B 0.9930 0.4604 0.6874 0.033 Uiso calc R 1 . .
C C5a 0.8090(3) 0.51987(15) 0.77174(14) 0.0201(5) Uani d . 1 . .
C C6 0.9179(3) 0.55212(16) 0.83783(14) 0.0232(5) Uani d . 1 . .
H H6 1.0327 0.5249 0.8465 0.028 Uiso calc R 1 . .
C C7 0.8641(3) 0.62276(16) 0.89147(15) 0.0248(5) Uani d . 1 . .
H H7 0.9407 0.6448 0.9370 0.030 Uiso calc R 1 . .
C C8 0.6971(3) 0.66155(15) 0.87851(15) 0.0217(5) Uani d . 1 . .
Cl Cl8 0.63590(9) 0.75263(4) 0.94652(4) 0.03721(17) Uani d . 1 . .
C C9 0.5796(3) 0.63166(15) 0.81420(13) 0.0190(5) Uani d . 1 . .
C C91 0.3981(3) 0.67419(16) 0.80117(15) 0.0259(5) Uani d . 1 . .
H H91A 0.3403 0.6832 0.8587 0.039 Uiso calc R 1 . .
H H91B 0.3238 0.6333 0.7648 0.039 Uiso calc R 1 . .
H H91C 0.4114 0.7339 0.7715 0.039 Uiso calc R 1 . .
C C9a 0.6396(3) 0.55917(14) 0.76138(13) 0.0184(4) Uani d . 1 . .
O O14 0.5653(2) 0.43378(10) 0.67212(10) 0.0263(4) Uani d . 1 . .
C C21 0.4128(3) 0.57041(14) 0.54312(14) 0.0186(5) Uani d . 1 . .
C C22 0.2809(3) 0.50465(15) 0.54812(15) 0.0219(5) Uani d . 1 . .
H H22 0.2796 0.4630 0.5965 0.026 Uiso calc R 1 . .
C C23 0.1483(3) 0.49801(15) 0.48300(16) 0.0262(5) Uani d . 1 . .
H H23 0.0595 0.4511 0.4871 0.031 Uiso calc R 1 . .
C C24 0.1447(3) 0.55753(16) 0.41417(16) 0.0262(5) Uani d . 1 . .
H H24 0.0520 0.5530 0.3712 0.031 Uiso calc R 1 . .
C C25 0.2777(3) 0.62603(15) 0.40581(14) 0.0215(5) Uani d . 1 . .
C C26 0.2803(3) 0.68700(16) 0.33314(15) 0.0265(6) Uani d . 1 . .
H H26 0.1891 0.6826 0.2894 0.032 Uiso calc R 1 . .
C C27 0.4105(3) 0.75167(17) 0.32454(14) 0.0279(5) Uani d . 1 . .
H H27 0.4103 0.7920 0.2751 0.034 Uiso calc R 1 . .
C C28 0.5453(3) 0.75888(16) 0.38853(14) 0.0250(5) Uani d . 1 . .
H H28 0.6359 0.8046 0.3825 0.030 Uiso calc R 1 . .
C C29 0.5480(3) 0.70087(14) 0.45955(14) 0.0218(5) Uani d . 1 . .
H H29 0.6410 0.7065 0.5022 0.026 Uiso calc R 1 . .
C C210 0.4147(3) 0.63280(14) 0.47045(13) 0.0185(5) Uani d . 1 . .

loop_
_atom_site_aniso_label
_atom_site_aniso_U_11
_atom_site_aniso_U_22
_atom_site_aniso_U_33
_atom_site_aniso_U_12
_atom_site_aniso_U_13
_atom_site_aniso_U_23
N1 0.0233(10) 0.0157(9) 0.0209(9) -0.0009(8) -0.0007(8) -0.0004(7)
C2 0.0191(11) 0.0164(11) 0.0193(10) -0.0016(9) 0.0017(10) -0.0007(8)
C3 0.0209(12) 0.0266(12) 0.0198(11) 0.0012(10) 0.0001(10) -0.0048(9)
C4 0.0239(13) 0.0232(12) 0.0282(12) 0.0066(10) -0.0008(10) -0.0056(10)
C5 0.0288(13) 0.0241(12) 0.0308(12) 0.0099(11) -0.0041(11) 0.0007(10)
C5a 0.0217(12) 0.0189(11) 0.0197(11) 0.0033(9) 0.0012(9) 0.0058(9)
C6 0.0203(12) 0.0261(12) 0.0232(11) 0.0031(10) -0.0017(10) 0.0093(10)
C7 0.0282(13) 0.0268(12) 0.0195(11) -0.0046(11) -0.0035(11) 0.0060(9)
C8 0.0277(13) 0.0198(11) 0.0177(11) -0.0009(9) 0.0017(10) 0.0024(9)
Cl8 0.0470(4) 0.0363(3) 0.0283(3) 0.0087(3) -0.0045(3) -0.0120(3)
C9 0.0204(12) 0.0204(11) 0.0163(10) -0.0014(9) 0.0037(9) 0.0065(9)
C91 0.0222(13) 0.0290(12) 0.0265(12) 0.0033(10) 0.0040(10) -0.0015(10)
C9a 0.0218(11) 0.0192(10) 0.0142(10) -0.0045(10) 0.0008(9) 0.0054(8)
O14 0.0310(9) 0.0158(8) 0.0323(9) -0.0018(7) -0.0009(8) -0.0011(7)
C21 0.0171(11) 0.0173(10) 0.0213(11) 0.0017(8) -0.0005(9) -0.0056(9)
C22 0.0192(11) 0.0228(11) 0.0236(11) 0.0002(9) 0.0017(10) -0.0046(10)
C23 0.0166(11) 0.0254(12) 0.0367(13) -0.0035(10) 0.0000(11) -0.0108(10)
C24 0.0171(11) 0.0294(12) 0.0321(12) 0.0045(11) -0.0058(11) -0.0129(10)
C25 0.0171(11) 0.0214(11) 0.0260(12) 0.0080(9) -0.0009(10) -0.0102(9)
C26 0.0285(13) 0.0293(13) 0.0216(11) 0.0109(11) -0.0068(10) -0.0072(10)
C27 0.0376(14) 0.0259(12) 0.0203(10) 0.0125(12) -0.0023(10) 0.0003(10)
C28 0.0303(13) 0.0191(11) 0.0256(11) 0.0008(10) 0.0003(10) -0.0014(10)
C29 0.0231(12) 0.0209(11) 0.0213(11) 0.0002(9) -0.0046(10) -0.0027(9)
C210 0.0188(12) 0.0191(10) 0.0176(10) 0.0055(9) -0.0001(9) -0.0064(8)

loop_
_atom_type_symbol
_atom_type_description
_atom_type_scat_dispersion_real
_atom_type_scat_dispersion_imag
_atom_type_scat_source
C C 0.0033 0.0016 'International Tables Vol C Tables 4.2.6.8 and 6.1.1.4'
H H 0.0000 0.0000 'International Tables Vol C Tables 4.2.6.8 and 6.1.1.4'
Cl Cl 0.1484 0.1585 'International Tables Vol C Tables 4.2.6.8 and 6.1.1.4'
N N 0.0061 0.0033 'International Tables Vol C Tables 4.2.6.8 and 6.1.1.4'
O O 0.0106 0.0060 'International Tables Vol C Tables 4.2.6.8 and 6.1.1.4'

loop_
_geom_angle_atom_site_label_1
_geom_angle_atom_site_label_2
_geom_angle_atom_site_label_3
_geom_angle_site_symmetry_1
_geom_angle_site_symmetry_3
_geom_angle
_geom_angle_publ_flag
O14 N1 C9a . . 108.06(16) ?
O14 N1 C2 . . 102.25(16) ?
C9a N1 C2 . . 109.15(16) ?
N1 C2 C21 . . 112.92(17) ?
N1 C2 C3 . . 103.54(17) ?
C21 C2 C3 . . 112.41(17) ?
N1 C2 H2 . . 109.3 ?
C21 C2 H2 . . 109.3 ?
C3 C2 H2 . . 109.3 ?
C4 C3 C2 . . 103.26(18) ?
C4 C3 H3A . . 111.1 ?
C2 C3 H3A . . 111.1 ?
C4 C3 H3B . . 111.1 ?
C2 C3 H3B . . 111.1 ?
H3A C3 H3B . . 109.1 ?
O14 C4 C5 . . 105.56(18) ?
O14 C4 C3 . . 104.39(18) ?
C5 C4 C3 . . 113.4(2) ?
O14 C4 H4 . . 111.1 ?
C5 C4 H4 . . 111.1 ?
C3 C4 H4 . . 111.1 ?
C5a C5 C4 . . 109.12(19) ?
C5a C5 H5A . . 109.9 ?
C4 C5 H5A . . 109.9 ?
C5a C5 H5B . . 109.9 ?
C4 C5 H5B . . 109.9 ?
H5A C5 H5B . . 108.3 ?
C6 C5a C9a . . 118.6(2) ?
C6 C5a C5 . . 121.5(2) ?
C9a C5a C5 . . 120.0(2) ?
C7 C6 C5a . . 121.1(2) ?
C7 C6 H6 . . 119.4 ?
C5a C6 H6 . . 119.4 ?
C6 C7 C8 . . 119.0(2) ?
C6 C7 H7 . . 120.5 ?
C8 C7 H7 . . 120.5 ?
C7 C8 C9 . . 123.0(2) ?
C7 C8 Cl8 . . 117.58(18) ?
C9 C8 Cl8 . . 119.45(18) ?
C8 C9 C9a . . 116.0(2) ?
C8 C9 C91 . . 122.4(2) ?
C9a C9 C91 . . 121.6(2) ?
C9 C91 H91A . . 109.5 ?
C9 C91 H91B . . 109.5 ?
H91A C91 H91B . . 109.5 ?
C9 C91 H91C . . 109.5 ?
H91A C91 H91C . . 109.5 ?
H91B C91 H91C . . 109.5 ?
C5a C9a C9 . . 122.3(2) ?
C5a C9a N1 . . 120.79(19) ?
C9 C9a N1 . . 116.9(2) ?
N1 O14 C4 . . 104.32(16) ?
C22 C21 C210 . . 119.5(2) ?
C22 C21 C2 . . 121.9(2) ?
C210 C21 C2 . . 118.53(18) ?
C21 C22 C23 . . 121.0(2) ?
C21 C22 H22 . . 119.5 ?
C23 C22 H22 . . 119.5 ?
C24 C23 C22 . . 120.8(2) ?
C24 C23 H23 . . 119.6 ?
C22 C23 H23 . . 119.6 ?
C23 C24 C25 . . 120.4(2) ?
C23 C24 H24 . . 119.8 ?
C25 C24 H24 . . 119.8 ?
C24 C25 C26 . . 121.5(2) ?
C24 C25 C210 . . 119.5(2) ?
C26 C25 C210 . . 119.0(2) ?
C27 C26 C25 . . 121.2(2) ?
C27 C26 H26 . . 119.4 ?
C25 C26 H26 . . 119.4 ?
C26 C27 C28 . . 119.9(2) ?
C26 C27 H27 . . 120.1 ?
C28 C27 H27 . . 120.1 ?
C29 C28 C27 . . 120.7(2) ?
C29 C28 H28 . . 119.7 ?
C27 C28 H28 . . 119.7 ?
C28 C29 C210 . . 120.9(2) ?
C28 C29 H29 . . 119.5 ?
C210 C29 H29 . . 119.5 ?
C29 C210 C25 . . 118.3(2) ?
C29 C210 C21 . . 122.9(2) ?
C25 C210 C21 . . 118.8(2) ?

loop_
_geom_bond_atom_site_label_1
_geom_bond_atom_site_label_2
_geom_bond_site_symmetry_2
_geom_bond_distance
_geom_bond_publ_flag
N1 O14 . 1.436(2) ?
N1 C9a . 1.445(3) ?
N1 C2 . 1.476(3) ?
C2 C21 . 1.500(3) ?
C2 C3 . 1.545(3) ?
C2 H2 . 1.0000 ?
C3 C4 . 1.527(3) ?
C3 H3A . 0.9900 ?
C3 H3B . 0.9900 ?
C4 O14 . 1.445(3) ?
C4 C5 . 1.505(3) ?
C4 H4 . 1.0000 ?
C5 C5a . 1.502(3) ?
C5 H5A . 0.9900 ?
C5 H5B . 0.9900 ?
C5a C6 . 1.369(3) ?
C5a C9a . 1.392(3) ?
C6 C7 . 1.367(3) ?
C6 H6 . 0.9500 ?
C7 C8 . 1.377(3) ?
C7 H7 . 0.9500 ?
C8 C9 . 1.378(3) ?
C8 Cl8 . 1.735(2) ?
C9 C9a . 1.394(3) ?
C9 C91 . 1.497(3) ?
C91 H91A . 0.9800 ?
C91 H91B . 0.9800 ?
C91 H91C . 0.9800 ?
C21 C22 . 1.370(3) ?
C21 C210 . 1.424(3) ?
C22 C23 . 1.398(3) ?
C22 H22 . 0.9500 ?
C23 C24 . 1.353(3) ?
C23 H23 . 0.9500 ?
C24 C25 . 1.407(3) ?
C24 H24 . 0.9500 ?
C25 C26 . 1.411(3) ?
C25 C210 . 1.417(3) ?
C26 C27 . 1.354(4) ?
C26 H26 . 0.9500 ?
C27 C28 . 1.398(3) ?
C27 H27 . 0.9500 ?
C28 C29 . 1.365(3) ?
C28 H28 . 0.9500 ?
C29 C210 . 1.408(3) ?
C29 H29 . 0.9500 ?

loop_
_geom_hbond_atom_site_label_D
_geom_hbond_atom_site_label_H
_geom_hbond_atom_site_label_A
_geom_hbond_site_symmetry_A
_geom_hbond_distance_DH
_geom_hbond_distance_HA
_geom_hbond_distance_DA
_geom_hbond_angle_DHA
_geom_hbond_publ_flag
C6 H6 Cg7 2_665 0.95 2.75 3.522(2) 139 no
C27 H27 Cg5 3_466 0.95 2.57 3.432(3) 151 no

loop_
_geom_torsion_atom_site_label_1
_geom_torsion_atom_site_label_2
_geom_torsion_atom_site_label_3
_geom_torsion_atom_site_label_4
_geom_torsion_site_symmetry_1
_geom_torsion_site_symmetry_2
_geom_torsion_site_symmetry_3
_geom_torsion_site_symmetry_4
_geom_torsion
_geom_torsion_publ_flag
O14 N1 C2 C21 . . . . 83.36(19) ?
C9a N1 C2 C21 . . . . -162.36(17) ?
O14 N1 C2 C3 . . . . -38.48(19) ?
C9a N1 C2 C3 . . . . 75.8(2) ?
N1 C2 C3 C4 . . . . 15.3(2) ?
C21 C2 C3 C4 . . . . -106.9(2) ?
C2 C3 C4 O14 . . . . 13.1(2) ?
C2 C3 C4 C5 . . . . -101.2(2) ?
O14 C4 C5 C5a . . . . -50.4(2) ?
C3 C4 C5 C5a . . . . 63.2(3) ?
C4 C5 C5a C6 . . . . -167.4(2) ?
C4 C5 C5a C9a . . . . 10.7(3) ?
C9a C5a C6 C7 . . . . -1.5(3) ?
C5 C5a C6 C7 . . . . 176.6(2) ?
C5a C6 C7 C8 . . . . 0.2(3) ?
C6 C7 C8 C9 . . . . 0.8(3) ?
C6 C7 C8 Cl8 . . . . -178.68(17) ?
C7 C8 C9 C9a . . . . -0.5(3) ?
Cl8 C8 C9 C9a . . . . 179.04(15) ?
C7 C8 C9 C91 . . . . 179.7(2) ?
Cl8 C8 C9 C91 . . . . -0.8(3) ?
C6 C5a C9a C9 . . . . 1.8(3) ?
C5 C5a C9a C9 . . . . -176.24(19) ?
C6 C5a C9a N1 . . . . -179.80(19) ?
C5 C5a C9a N1 . . . . 2.1(3) ?
C8 C9 C9a C5a . . . . -0.9(3) ?
C91 C9 C9a C5a . . . . 179.0(2) ?
C8 C9 C9a N1 . . . . -179.31(18) ?
C91 C9 C9a N1 . . . . 0.6(3) ?
O14 N1 C9a C5a . . . . 25.5(3) ?
C2 N1 C9a C5a . . . . -85.0(2) ?
O14 N1 C9a C9 . . . . -156.09(17) ?
C2 N1 C9a C9 . . . . 93.5(2) ?
C9a N1 O14 C4 . . . . -66.58(19) ?
C2 N1 O14 C4 . . . . 48.49(19) ?
C5 C4 O14 N1 . . . . 81.67(19) ?
C3 C4 O14 N1 . . . . -38.1(2) ?
N1 C2 C21 C22 . . . . -19.3(3) ?
C3 C2 C21 C22 . . . . 97.4(2) ?
N1 C2 C21 C210 . . . . 163.82(18) ?
C3 C2 C21 C210 . . . . -79.5(2) ?
C210 C21 C22 C23 . . . . -0.1(3) ?
C2 C21 C22 C23 . . . . -176.90(19) ?
C21 C22 C23 C24 . . . . -1.3(3) ?
C22 C23 C24 C25 . . . . 1.5(3) ?
C23 C24 C25 C26 . . . . 177.9(2) ?
C23 C24 C25 C210 . . . . -0.5(3) ?
C24 C25 C26 C27 . . . . -178.7(2) ?
C210 C25 C26 C27 . . . . -0.3(3) ?
C25 C26 C27 C28 . . . . -0.1(3) ?
C26 C27 C28 C29 . . . . 0.5(3) ?
C27 C28 C29 C210 . . . . -0.4(3) ?
C28 C29 C210 C25 . . . . 0.0(3) ?
C28 C29 C210 C21 . . . . 179.6(2) ?
C24 C25 C210 C29 . . . . 178.8(2) ?
C26 C25 C210 C29 . . . . 0.3(3) ?
C24 C25 C210 C21 . . . . -0.8(3) ?
C26 C25 C210 C21 . . . . -179.3(2) ?
C22 C21 C210 C29 . . . . -178.5(2) ?
C2 C21 C210 C29 . . . . -1.6(3) ?
C22 C21 C210 C25 . . . . 1.1(3) ?
C2 C21 C210 C25 . . . . 178.00(18) ?

loop_
_cod_related_entry_id
_cod_related_entry_database
_cod_related_entry_code
1 ChemSpider 30654264
